data_7023667
loop_
_publ_author_name
'Mol\<canov, Kre\<simir'
'Juri\'c, Marijana'
'Koji\'c-Prodi\'c, Biserka'

_publ_section_title
;
 Stacking of metal chelating rings with \p-systems in mononuclear
 complexes of copper(ii) with 3,6-dichloro-2,5-dihydroxy-1,4-benzoquinone
 (chloranilic acid) and 2,2'-bipyridine ligands.
;
_journal_issue 44
_journal_name_full 'Dalton transactions (Cambridge, England : 2003)'
_journal_page_first 15756
_journal_page_last 15765
_journal_paper_doi 10.1039/c3dt51734a
_journal_volume 42
_journal_year 2013
_chemical_formula_moiety 'C17 H14 Cl2 Cu1 N2 O6'
_chemical_formula_sum 'C17 H14 Cl2 Cu N2 O6'
_chemical_formula_weight 476.74
_space_group_IT_number 14
_symmetry_cell_setting monoclinic
_symmetry_space_group_name_Hall '-P 2ybc'
_symmetry_space_group_name_H-M 'P 1 21/c 1'
_audit_creation_date 2013-02-07T13:15:08-00:00
_audit_creation_method 'WinGX routine CIF_UPDATE'
_cell_angle_alpha 90
_cell_angle_beta 98.049(2)
_cell_angle_gamma 90
_cell_formula_units_Z 4
_cell_length_a 9.6513(2)
_cell_length_b 13.2880(3)
_cell_length_c 14.3512(5)
_cell_measurement_reflns_used 3706
_cell_measurement_temperature 293(2)
_cell_measurement_theta_max 75.8647
_cell_measurement_theta_min 3.1074
_cell_volume 1822.36(9)
_computing_cell_refinement
;
        CrysAlisPro, Agilent Technologies,
        Version 1.171.35.21 (release 20-01-2012 CrysAlis171 .NET)
        (compiled Jan 23 2012,18:06:46)
;
_computing_data_collection
;
        CrysAlisPro, Agilent Technologies,
        Version 1.171.35.21 (release 20-01-2012 CrysAlis171 .NET)
        (compiled Jan 23 2012,18:06:46)
;
_computing_data_reduction
;
        CrysAlisPro, Agilent Technologies,
        Version 1.171.35.21 (release 20-01-2012 CrysAlis171 .NET)
        (compiled Jan 23 2012,18:06:46)
;
_computing_molecular_graphics 'Ortep-3 for Windows (Farrugia, 1997)'
_computing_publication_material 'WinGX publication routines (Farrugia, 1999)'
_computing_structure_refinement 'SHELXL-97 (Sheldrick, 1997)'
_computing_structure_solution 'SHELXS-97 (Sheldrick, 1997)'
_diffrn_ambient_temperature 293(2)
_diffrn_measured_fraction_theta_full 0.986
_diffrn_measured_fraction_theta_max 0.986
_diffrn_measurement_device_type 'Xcalibur, Ruby, Nova'
_diffrn_measurement_method 'CCD, \w scans'
_diffrn_radiation_probe x-ray
_diffrn_radiation_type CuK\a
_diffrn_radiation_wavelength 1.54179
_diffrn_reflns_av_R_equivalents 0.0283
_diffrn_reflns_limit_h_max 8
_diffrn_reflns_limit_h_min -12
_diffrn_reflns_limit_k_max 16
_diffrn_reflns_limit_k_min -15
_diffrn_reflns_limit_l_max 17
_diffrn_reflns_limit_l_min -18
_diffrn_reflns_number 9435
_diffrn_reflns_theta_full 76.05
_diffrn_reflns_theta_max 76.05
_diffrn_reflns_theta_min 4.56
_exptl_absorpt_coefficient_mu 4.754
_exptl_absorpt_correction_T_max 1
_exptl_absorpt_correction_T_min 0.70484
_exptl_absorpt_correction_type multi-scan
_exptl_crystal_colour 'dark red'
_exptl_crystal_density_diffrn 1.738
_exptl_crystal_density_method 'not measured'
_exptl_crystal_description prism
_exptl_crystal_F_000 964
_exptl_crystal_size_max 0.15
_exptl_crystal_size_mid 0.12
_exptl_crystal_size_min 0.08
_refine_diff_density_max 1.465
_refine_diff_density_min -0.422
_refine_ls_extinction_method none
_refine_ls_goodness_of_fit_ref 1.05
_refine_ls_hydrogen_treatment mixed
_refine_ls_matrix_type full
_refine_ls_number_parameters 277
_refine_ls_number_reflns 3760
_refine_ls_number_restraints 9
_refine_ls_restrained_S_all 1.05
_refine_ls_R_factor_gt 0.0479
_refine_ls_shift/su_max 0
_refine_ls_structure_factor_coef Fsqd
_refine_ls_weighting_details 'calc w=1/[\s^2^(Fo^2^)+(0.0841P)^2^+0.5404P] where P=(Fo^2^+2Fc^2^)/3'
_refine_ls_weighting_scheme calc
_refine_ls_wR_factor_ref 0.1352
_reflns_number_gt 3261
_reflns_number_total 3760
_reflns_threshold_expression >2sigma(I)
_cod_data_source_file c3dt51734a.txt
_cod_data_source_block cu-h2caq-46
_cod_original_cell_volume 1822.36(8)
_cod_database_code 7023667

loop_
_symmetry_equiv_pos_as_xyz
'x, y, z'
'-x, y+1/2, -z+1/2'
'-x, -y, -z'
'x, -y-1/2, z-1/2'

loop_
_atom_site_label
_atom_site_type_symbol
_atom_site_fract_x
_atom_site_fract_y
_atom_site_fract_z
_atom_site_U_iso_or_equiv
_atom_site_adp_type
_atom_site_occupancy
_atom_site_calc_flag
_atom_site_refinement_flags
Cu1 Cu 0.10466(4) 0.64136(3) 0.11613(3) 0.03816(15) Uani 1 d .
Cl1 Cl -0.19320(7) 0.35032(5) 0.14492(6) 0.04807(19) Uani 1 d .
Cl2 Cl 0.43171(8) 0.37090(6) 0.05527(8) 0.0647(3) Uani 1 d .
O1 O 0.23435(19) 0.53934(14) 0.08036(14) 0.0421(4) Uani 1 d .
O2 O -0.02112(19) 0.52821(13) 0.11984(15) 0.0424(4) Uani 1 d .
O3 O -0.0009(2) 0.17596(15) 0.11770(16) 0.0495(5) Uani 1 d .
O4 O 0.2655(2) 0.18674(16) 0.08360(17) 0.0554(5) Uani 1 d .
C1 C 0.1878(3) 0.45091(19) 0.08697(18) 0.0375(5) Uani 1 d .
C2 C 0.0380(3) 0.44416(19) 0.10911(18) 0.0370(5) Uani 1 d .
C3 C -0.0241(3) 0.35213(19) 0.1164(2) 0.0395(5) Uani 1 d .
C4 C 0.0483(3) 0.2605(2) 0.10859(18) 0.0400(5) Uani 1 d .
C5 C 0.2023(3) 0.2668(2) 0.08791(19) 0.0403(5) Uani 1 d .
C6 C 0.2598(3) 0.36333(19) 0.0778(2) 0.0402(6) Uani 1 d .
N1 N -0.0411(2) 0.74240(16) 0.13300(16) 0.0393(5) Uani 1 d .
N2 N 0.2071(2) 0.76416(17) 0.08725(16) 0.0399(5) Uani 1 d .
C7 C -0.1669(3) 0.7205(2) 0.1561(2) 0.0462(6) Uani 1 d .
H7 H -0.192 0.6534 0.1617 0.055 Uiso 1 calc R
C8 C -0.2612(3) 0.7953(2) 0.1719(2) 0.0494(6) Uani 1 d .
H8 H -0.3487 0.7792 0.1878 0.059 Uiso 1 calc R
C9 C -0.2203(3) 0.8962(2) 0.1630(2) 0.0517(7) Uani 1 d .
H9 H -0.2807 0.9484 0.1732 0.062 Uiso 1 calc R
C10 C -0.0912(3) 0.9166(2) 0.1394(2) 0.0489(6) Uani 1 d .
H10 H -0.0627 0.983 0.1338 0.059 Uiso 1 calc R
C11 C -0.0028(3) 0.8384(2) 0.12373(18) 0.0387(5) Uani 1 d .
C12 C 0.1380(3) 0.85138(19) 0.09540(19) 0.0388(5) Uani 1 d .
C13 C 0.1959(3) 0.9430(2) 0.0758(2) 0.0488(6) Uani 1 d .
H13 H 0.1485 1.0029 0.0829 0.059 Uiso 1 calc R
C14 C 0.3257(3) 0.9435(2) 0.0453(3) 0.0569(8) Uani 1 d .
H14 H 0.3653 1.0041 0.0301 0.068 Uiso 1 calc R
C15 C 0.3960(3) 0.8552(2) 0.0374(3) 0.0549(8) Uani 1 d .
H15 H 0.4841 0.855 0.0182 0.066 Uiso 1 calc R
C16 C 0.3330(3) 0.7657(2) 0.0589(2) 0.0462(6) Uani 1 d .
H16 H 0.3798 0.7053 0.0534 0.055 Uiso 1 calc R
O5 O 0.2040(2) 0.62310(16) 0.26719(16) 0.0502(5) Uani 1 d D
H5A H 0.291(2) 0.647(3) 0.282(3) 0.069(13) Uiso 1 d D
H5B H 0.154(4) 0.650(3) 0.309(2) 0.074(13) Uiso 1 d D
H6A H 0.446(4) 0.171(4) 0.177(3) 0.099(17) Uiso 1 d D
O6 O 0.5091(4) 0.1417(4) 0.2121(4) 0.134(2) Uani 1 d D
C17 C 0.4607(6) 0.0637(5) 0.2630(4) 0.0927(14) Uani 1 d D
H17A H 0.360(2) 0.055(6) 0.256(6) 0.21(4) Uiso 1 d D
H17B H 0.485(8) 0.082(6) 0.328(2) 0.19(4) Uiso 1 d D
H17C H 0.494(8) -0.005(3) 0.264(6) 0.21(4) Uiso 1 d D

loop_
_atom_site_aniso_label
_atom_site_aniso_U_11
_atom_site_aniso_U_22
_atom_site_aniso_U_33
_atom_site_aniso_U_23
_atom_site_aniso_U_13
_atom_site_aniso_U_12
Cu1 0.0386(2) 0.0196(2) 0.0572(3) -0.00066(14) 0.00993(17) 0.00024(12)
Cl1 0.0406(3) 0.0370(4) 0.0675(4) 0.0030(3) 0.0108(3) -0.0031(2)
Cl2 0.0467(4) 0.0472(4) 0.1050(7) -0.0120(4) 0.0277(4) 0.0018(3)
O1 0.0435(9) 0.0255(9) 0.0589(11) -0.0046(8) 0.0127(8) -0.0020(7)
O2 0.0392(8) 0.0219(8) 0.0665(12) -0.0018(8) 0.0083(8) 0.0007(7)
O3 0.0587(11) 0.0252(9) 0.0656(13) 0.0009(9) 0.0124(9) -0.0042(8)
O4 0.0565(12) 0.0278(10) 0.0816(15) -0.0017(10) 0.0083(10) 0.0094(8)
C1 0.0414(12) 0.0286(12) 0.0424(12) -0.0004(10) 0.0056(9) 0.0004(9)
C2 0.0388(11) 0.0264(12) 0.0449(12) -0.0008(9) 0.0029(9) 0.0042(9)
C3 0.0378(12) 0.0292(13) 0.0510(14) 0.0005(10) 0.0040(10) 0.0001(9)
C4 0.0470(13) 0.0291(12) 0.0427(13) 0.0018(10) 0.0023(10) -0.0018(10)
C5 0.0437(13) 0.0287(12) 0.0474(13) -0.0026(10) 0.0020(10) 0.0048(10)
C6 0.0373(12) 0.0307(13) 0.0537(15) -0.0033(10) 0.0099(10) 0.0026(9)
N1 0.0414(10) 0.0247(10) 0.0511(12) -0.0009(9) 0.0044(9) 0.0023(8)
N2 0.0443(11) 0.0257(10) 0.0500(12) 0.0018(9) 0.0078(9) -0.0019(8)
C7 0.0447(13) 0.0327(13) 0.0616(16) 0.0024(12) 0.0084(11) 0.0012(10)
C8 0.0434(13) 0.0454(16) 0.0600(16) -0.0015(13) 0.0088(12) 0.0044(11)
C9 0.0496(15) 0.0455(17) 0.0594(17) -0.0090(13) 0.0049(12) 0.0185(13)
C10 0.0571(16) 0.0302(13) 0.0584(16) -0.0022(12) 0.0047(12) 0.0038(11)
C11 0.0438(13) 0.0267(11) 0.0441(13) 0.0001(10) 0.0008(10) 0.0004(10)
C12 0.0436(13) 0.0279(12) 0.0440(13) 0.0002(9) 0.0027(10) -0.0019(9)
C13 0.0558(15) 0.0257(13) 0.0640(17) 0.0044(12) 0.0057(13) -0.0031(11)
C14 0.0641(18) 0.0340(15) 0.073(2) 0.0098(14) 0.0100(15) -0.0119(13)
C15 0.0451(15) 0.0513(19) 0.0695(19) 0.0044(14) 0.0122(14) -0.0044(12)
C16 0.0443(13) 0.0337(14) 0.0619(17) 0.0010(12) 0.0115(12) 0.0000(10)
O5 0.0569(12) 0.0393(10) 0.0550(11) -0.0039(9) 0.0102(9) 0.0026(9)
O6 0.0592(18) 0.196(5) 0.142(4) 0.084(3) -0.007(2) 0.012(2)
C17 0.079(3) 0.106(4) 0.092(3) 0.001(3) 0.007(2) 0.010(3)

loop_
_atom_type_symbol
_atom_type_description
_atom_type_scat_dispersion_real
_atom_type_scat_dispersion_imag
_atom_type_scat_source
C C 0.0181 0.0091 'International Tables Vol C Tables 4.2.6.8 and 6.1.1.4'
Cl Cl 0.3639 0.7018 'International Tables Vol C Tables 4.2.6.8 and 6.1.1.4'
Cu Cu -1.9646 0.5888 'International Tables Vol C Tables 4.2.6.8 and 6.1.1.4'
N N 0.0311 0.018 'International Tables Vol C Tables 4.2.6.8 and 6.1.1.4'
O O 0.0492 0.0322 'International Tables Vol C Tables 4.2.6.8 and 6.1.1.4'
H H 0 0 'International Tables Vol C Tables 4.2.6.8 and 6.1.1.4'

loop_
_geom_angle_atom_site_label_1
_geom_angle_atom_site_label_2
_geom_angle_atom_site_label_3
_geom_angle
O2 Cu1 O1 84.04(8)
O2 Cu1 N2 167.82(9)
O1 Cu1 N2 99.16(9)
O2 Cu1 N1 93.68(9)
O1 Cu1 N1 171.50(9)
N2 Cu1 N1 81.44(9)
O2 Cu1 O5 94.22(9)
O1 Cu1 O5 88.64(8)
N2 Cu1 O5 97.59(9)
N1 Cu1 O5 99.70(9)
C1 O1 Cu1 112.05(16)
C2 O2 Cu1 112.59(17)
O1 C1 C6 126.2(2)
O1 C1 C2 115.3(2)
C6 C1 C2 118.6(2)
O2 C2 C3 124.4(2)
O2 C2 C1 115.3(2)
C3 C2 C1 120.3(2)
C2 C3 C4 122.3(3)
C2 C3 Cl1 117.7(2)
C4 C3 Cl1 119.8(2)
O3 C4 C3 124.9(3)
O3 C4 C5 117.4(2)
C3 C4 C5 117.7(2)
O4 C5 C6 125.1(3)
O4 C5 C4 117.1(2)
C6 C5 C4 117.8(2)
C1 C6 C5 123.3(3)
C1 C6 Cl2 118.6(2)
C5 C6 Cl2 118.1(2)
C7 N1 C11 120.4(2)
C7 N1 Cu1 124.60(18)
C11 N1 Cu1 114.98(18)
C16 N2 C12 119.6(2)
C16 N2 Cu1 125.37(19)
C12 N2 Cu1 114.96(18)
N1 C7 C8 121.7(3)
N1 C7 H7 119.2
C8 C7 H7 119.2
C7 C8 C9 117.9(3)
C7 C8 H8 121
C9 C8 H8 121
C10 C9 C8 119.3(3)
C10 C9 H9 120.4
C8 C9 H9 120.4
C9 C10 C11 119.8(3)
C9 C10 H10 120.1
C11 C10 H10 120.1
N1 C11 C10 121.0(3)
N1 C11 C12 114.4(2)
C10 C11 C12 124.6(3)
N2 C12 C13 121.3(3)
N2 C12 C11 114.0(2)
C13 C12 C11 124.7(3)
C14 C13 C12 118.5(3)
C14 C13 H13 120.8
C12 C13 H13 120.8
C15 C14 C13 120.2(3)
C15 C14 H14 119.9
C13 C14 H14 119.9
C14 C15 C16 118.6(3)
C14 C15 H15 120.7
C16 C15 H15 120.7
N2 C16 C15 121.8(3)
N2 C16 H16 119.1
C15 C16 H16 119.1
Cu1 O5 H5A 116(3)
Cu1 O5 H5B 114(3)
H5A O5 H5B 106(4)
C17 O6 H6A 113(4)
O6 C17 H17A 116(5)
O6 C17 H17B 105(5)
H17A C17 H17B 103(4)
O6 C17 H17C 125(5)
H17A C17 H17C 103(4)
H17B C17 H17C 101(4)

loop_
_geom_bond_atom_site_label_1
_geom_bond_atom_site_label_2
_geom_bond_distance
Cu1 O2 1.9378(18)
Cu1 O1 1.9616(19)
Cu1 N2 1.981(2)
Cu1 N1 1.984(2)
Cu1 O5 2.257(2)
Cl1 C3 1.737(3)
Cl2 C6 1.737(3)
O1 C1 1.266(3)
O2 C2 1.273(3)
O3 C4 1.234(3)
O4 C5 1.232(3)
C1 C6 1.371(4)
C1 C2 1.525(3)
C2 C3 1.373(4)
C3 C4 1.416(4)
C4 C5 1.558(4)
C5 C6 1.413(4)
N1 C7 1.335(4)
N1 C11 1.340(3)
N2 C16 1.335(4)
N2 C12 1.350(3)
C7 C8 1.388(4)
C7 H7 0.93
C8 C9 1.409(5)
C8 H8 0.93
C9 C10 1.363(4)
C9 H9 0.93
C10 C11 1.383(4)
C10 H10 0.93
C11 C12 1.482(4)
C12 C13 1.385(4)
C13 C14 1.384(5)
C13 H13 0.93
C14 C15 1.368(5)
C14 H14 0.93
C15 C16 1.389(4)
C15 H15 0.93
C16 H16 0.93
O5 H5A 0.897(19)
O5 H5B 0.897(19)
O6 C17 1.387(7)
O6 H6A 0.833(19)
C17 H17A 0.974(19)
C17 H17B 0.961(19)
C17 H17C 0.96(2)

loop_
_geom_torsion_atom_site_label_1
_geom_torsion_atom_site_label_2
_geom_torsion_atom_site_label_3
_geom_torsion_atom_site_label_4
_geom_torsion
O2 Cu1 O1 C1 -7.80(18)
N2 Cu1 O1 C1 -175.94(18)
N1 Cu1 O1 C1 -82.6(6)
O5 Cu1 O1 C1 86.59(19)
O1 Cu1 O2 C2 7.17(18)
N2 Cu1 O2 C2 113.1(4)
N1 Cu1 O2 C2 178.95(19)
O5 Cu1 O2 C2 -81.02(19)
Cu1 O1 C1 C6 -171.8(2)
Cu1 O1 C1 C2 6.9(3)
Cu1 O2 C2 C3 174.5(2)
Cu1 O2 C2 C1 -5.4(3)
O1 C1 C2 O2 -1.1(3)
C6 C1 C2 O2 177.7(2)
O1 C1 C2 C3 179.0(2)
C6 C1 C2 C3 -2.2(4)
O2 C2 C3 C4 -176.7(2)
C1 C2 C3 C4 3.1(4)
O2 C2 C3 Cl1 -1.6(4)
C1 C2 C3 Cl1 178.32(19)
C2 C3 C4 O3 177.5(3)
Cl1 C3 C4 O3 2.4(4)
C2 C3 C4 C5 -1.9(4)
Cl1 C3 C4 C5 -176.97(19)
O3 C4 C5 O4 -1.2(4)
C3 C4 C5 O4 178.2(3)
O3 C4 C5 C6 -179.7(3)
C3 C4 C5 C6 -0.3(4)
O1 C1 C6 C5 178.7(3)
C2 C1 C6 C5 0.0(4)
O1 C1 C6 Cl2 0.1(4)
C2 C1 C6 Cl2 -178.55(19)
O4 C5 C6 C1 -177.2(3)
C4 C5 C6 C1 1.2(4)
O4 C5 C6 Cl2 1.4(4)
C4 C5 C6 Cl2 179.73(19)
O2 Cu1 N1 C7 10.5(2)
O1 Cu1 N1 C7 84.6(6)
N2 Cu1 N1 C7 179.3(2)
O5 Cu1 N1 C7 -84.4(2)
O2 Cu1 N1 C11 -172.47(19)
O1 Cu1 N1 C11 -98.4(6)
N2 Cu1 N1 C11 -3.70(19)
O5 Cu1 N1 C11 92.6(2)
O2 Cu1 N2 C16 -108.8(4)
O1 Cu1 N2 C16 -4.4(2)
N1 Cu1 N2 C16 -175.8(2)
O5 Cu1 N2 C16 85.4(2)
O2 Cu1 N2 C12 69.3(5)
O1 Cu1 N2 C12 173.66(19)
N1 Cu1 N2 C12 2.24(19)
O5 Cu1 N2 C12 -96.50(19)
C11 N1 C7 C8 -0.5(4)
Cu1 N1 C7 C8 176.4(2)
N1 C7 C8 C9 -0.1(5)
C7 C8 C9 C10 0.1(5)
C8 C9 C10 C11 0.5(5)
C7 N1 C11 C10 1.2(4)
Cu1 N1 C11 C10 -176.0(2)
C7 N1 C11 C12 -178.4(2)
Cu1 N1 C11 C12 4.4(3)
C9 C10 C11 N1 -1.2(4)
C9 C10 C11 C12 178.4(3)
C16 N2 C12 C13 -0.6(4)
Cu1 N2 C12 C13 -178.8(2)
C16 N2 C12 C11 177.6(2)
Cu1 N2 C12 C11 -0.6(3)
N1 C11 C12 N2 -2.5(3)
C10 C11 C12 N2 177.9(3)
N1 C11 C12 C13 175.7(3)
C10 C11 C12 C13 -3.9(4)
N2 C12 C13 C14 1.4(4)
C11 C12 C13 C14 -176.7(3)
C12 C13 C14 C15 -1.7(5)
C13 C14 C15 C16 1.2(5)
C12 N2 C16 C15 0.1(4)
Cu1 N2 C16 C15 178.1(2)
C14 C15 C16 N2 -0.4(5)
